data_7239255
loop_
_publ_author_name
'Afjeh, Soofieh S.'
'Leitch, Alicea A.'
'Korobkov, Ilia'
'Brusso, Jaclyn L.'

_publ_section_title
;
 Optoelectronic and structural properties of a family of thiophene
 functionalized 1,5-dithia-2,4,6,8-tetrazocines
;
_journal_issue 45
_journal_name_full 'RSC Advances'
_journal_page_first 23438
_journal_paper_doi 10.1039/c3ra44044c
_journal_volume 3
_journal_year 2013
_chemical_formula_sum 'C22 H30 N4 S4'
_chemical_formula_weight 478.74
_space_group_IT_number 2
_space_group_name_Hall '-P 1'
_space_group_name_H-M_alt 'P -1'
_symmetry_cell_setting triclinic
_symmetry_space_group_name_H-M 'P -1'
_atom_sites_solution_hydrogens geom
_atom_sites_solution_primary direct
_atom_sites_solution_secondary difmap
_audit_creation_method SHELXL-97
_cell_angle_alpha 87.350(4)
_cell_angle_beta 81.484(3)
_cell_angle_gamma 79.921(3)
_cell_formula_units_Z 2
_cell_length_a 5.6375(5)
_cell_length_b 13.6973(12)
_cell_length_c 15.9263(14)
_cell_measurement_reflns_used 2536
_cell_measurement_temperature 200(2)
_cell_measurement_theta_max 22.98
_cell_measurement_theta_min 2.97
_cell_volume 1197.22(18)
_computing_cell_refinement 'APEX II, Bruker (2009)'
_computing_data_collection 'APEX II, Bruker (2009)'
_computing_data_reduction 'XPREP, Bruker (2009)'
_computing_molecular_graphics 'SHELXTL, Bruker (2004)'
_computing_publication_material 'SHELXTL, Bruker (2004)'
_computing_structure_refinement 'SHELXL-97 (Sheldrick, 2008)'
_computing_structure_solution 'SHELXS-97 (Sheldrick, 2008)'
_diffrn_ambient_temperature 200(2)
_diffrn_measured_fraction_theta_full 0.951
_diffrn_measured_fraction_theta_max 0.951
_diffrn_measurement_device_type 'Bruker APEX-II CCD'
_diffrn_measurement_method '\f and \w scans'
_diffrn_radiation_monochromator graphite
_diffrn_radiation_source 'fine-focus sealed tube'
_diffrn_radiation_type MoK\a
_diffrn_radiation_wavelength 0.71073
_diffrn_reflns_av_R_equivalents 0.0772
_diffrn_reflns_av_sigmaI/netI 0.1209
_diffrn_reflns_limit_h_max 6
_diffrn_reflns_limit_h_min -6
_diffrn_reflns_limit_k_max 14
_diffrn_reflns_limit_k_min -15
_diffrn_reflns_limit_l_max 17
_diffrn_reflns_limit_l_min -17
_diffrn_reflns_number 9026
_diffrn_reflns_theta_full 23.36
_diffrn_reflns_theta_max 23.36
_diffrn_reflns_theta_min 1.51
_exptl_absorpt_coefficient_mu 0.414
_exptl_absorpt_correction_T_max 0.9979
_exptl_absorpt_correction_T_min 0.9481
_exptl_absorpt_correction_type multi-scan
_exptl_absorpt_process_details 'SADABS, Bruker (2003)'
_exptl_crystal_colour yellow
_exptl_crystal_density_diffrn 1.328
_exptl_crystal_density_meas ?
_exptl_crystal_density_method 'not measured'
_exptl_crystal_description needle
_exptl_crystal_F_000 508
_exptl_crystal_size_max 0.13
_exptl_crystal_size_mid 0.03
_exptl_crystal_size_min 0.01
_refine_diff_density_max 0.321
_refine_diff_density_min -0.307
_refine_diff_density_rms 0.062
_refine_ls_extinction_method none
_refine_ls_goodness_of_fit_ref 1.069
_refine_ls_hydrogen_treatment constr
_refine_ls_matrix_type full
_refine_ls_number_parameters 370
_refine_ls_number_reflns 3309
_refine_ls_number_restraints 513
_refine_ls_restrained_S_all 1.002
_refine_ls_R_factor_all 0.1392
_refine_ls_R_factor_gt 0.0546
_refine_ls_shift/su_max 0.001
_refine_ls_shift/su_mean 0.000
_refine_ls_structure_factor_coef Fsqd
_refine_ls_weighting_details 'calc w=1/[\s^2^(Fo^2^)+(0.0205P)^2^]'
_refine_ls_weighting_scheme calc
_refine_ls_wR_factor_gt 0.0831
_refine_ls_wR_factor_ref 0.0966
_reflns_number_gt 1663
_reflns_number_total 3309
_reflns_threshold_expression >2sigma(I)
_cod_data_source_file c3ra44044c.txt
_cod_data_source_block jb006
_cod_depositor_comments
;
The following automatic conversions were performed:

data item '_symmetry_cell_setting' value 'Triclinic' was changed to
'triclinic' in accordance with the
/home/saulius/struct/COD-crude-data/automatic-downloads/DataCite-retrospective/RSC/depositions/lib/dictionaries/cif_core.dic
dictionary named 'cif_core.dic' version 2.4.2 last updated on
2011-04-26.

data item '_exptl_crystal_density_meas' value 'n/a' was changed to
'?' -- the value is perceived as not measured.

Automatic conversion script
Id: cif_fix_values 6909 2019-04-08 15:41:33Z antanas 
;
_cod_original_sg_symbol_H-M P-1
_cod_database_code 7239255

loop_
_symmetry_equiv_pos_as_xyz
'x, y, z'
'-x, -y, -z'

loop_
_atom_site_label
_atom_site_type_symbol
_atom_site_fract_x
_atom_site_fract_y
_atom_site_fract_z
_atom_site_U_iso_or_equiv
_atom_site_adp_type
_atom_site_occupancy
_atom_site_symmetry_multiplicity
_atom_site_calc_flag
_atom_site_refinement_flags
_atom_site_disorder_assembly
_atom_site_disorder_group
S1 S 0.3094(2) 0.92718(8) 0.45644(8) 0.0464(4) Uani 1 1 d U . .
S2 S 0.4386(2) 0.70294(9) 0.31370(8) 0.0575(4) Uani 1 1 d U . .
S3 S 0.91786(19) 0.77501(8) 0.57233(8) 0.0441(4) Uani 1 1 d U . .
N1 N 0.5290(5) 0.8451(2) 0.4724(2) 0.0387(10) Uani 1 1 d U . .
N2 N 0.6121(6) 0.7030(2) 0.3809(2) 0.0427(10) Uani 1 1 d U . .
N3 N 0.2171(6) 0.7834(3) 0.2985(2) 0.0527(11) Uani 1 1 d U . .
N4 N 0.1377(6) 0.9267(2) 0.3880(2) 0.0427(10) Uani 1 1 d U . .
C1 C 0.6499(7) 0.7578(3) 0.4427(3) 0.0342(11) Uani 1 1 d U . .
C2 C 0.0978(8) 0.8709(4) 0.3277(3) 0.0454(13) Uani 1 1 d U . .
C3 C 0.8546(7) 0.7152(3) 0.4874(3) 0.0392(12) Uani 1 1 d U . .
C4 C 1.0134(7) 0.6290(3) 0.4734(3) 0.0436(13) Uani 1 1 d U . .
H4A H 1.0102 0.5854 0.4290 0.052 Uiso 1 1 calc R . .
C5 C 1.1831(7) 0.6106(3) 0.5310(3) 0.0463(13) Uani 1 1 d U . .
H5A H 1.3049 0.5530 0.5294 0.056 Uiso 1 1 calc R . .
C6 C 1.1574(7) 0.6822(3) 0.5888(3) 0.0380(12) Uani 1 1 d U . .
C7 C 1.2973(7) 0.6893(3) 0.6598(3) 0.0455(12) Uani 1 1 d U . .
H7A H 1.1811 0.6998 0.7129 0.055 Uiso 1 1 calc R . .
H7B H 1.3764 0.7487 0.6495 0.055 Uiso 1 1 calc R . .
C8 C 1.4912(7) 0.6003(3) 0.6732(3) 0.0451(12) Uani 1 1 d U . .
H8A H 1.4172 0.5395 0.6778 0.054 Uiso 1 1 calc R . .
H8B H 1.6194 0.5940 0.6231 0.054 Uiso 1 1 calc R . .
C9 C 1.6063(7) 0.6085(3) 0.7522(3) 0.0496(13) Uani 1 1 d U . .
H9A H 1.6739 0.6709 0.7477 0.060 Uiso 1 1 calc R . .
H9B H 1.4766 0.6140 0.8018 0.060 Uiso 1 1 calc R . .
C10 C 1.8054(7) 0.5244(3) 0.7694(3) 0.0523(14) Uani 1 1 d U . .
H10A H 1.9414 0.5217 0.7220 0.063 Uiso 1 1 calc R . .
H10B H 1.7421 0.4612 0.7705 0.063 Uiso 1 1 calc R . .
C11 C 1.9031(8) 0.5326(3) 0.8520(3) 0.0714(17) Uani 1 1 d U . .
H11A H 1.9613 0.5968 0.8514 0.086 Uiso 1 1 calc R . .
H11B H 1.7675 0.5336 0.8993 0.086 Uiso 1 1 calc R . .
C12 C 2.1061(8) 0.4513(3) 0.8694(3) 0.0845(18) Uani 1 1 d U . .
H12A H 2.1569 0.4624 0.9239 0.127 Uiso 1 1 calc R . .
H12B H 2.2443 0.4510 0.8240 0.127 Uiso 1 1 calc R . .
H12C H 2.0500 0.3873 0.8715 0.127 Uiso 1 1 calc R . .
S4 S -0.2650(8) 1.0211(3) 0.2990(3) 0.0380(9) Uani 0.65 1 d PDU A 1
C13 C -0.100(3) 0.9027(8) 0.2795(9) 0.033(2) Uani 0.65 1 d PDU A 1
C14 C -0.181(4) 0.8585(12) 0.2161(16) 0.042(4) Uani 0.65 1 d PDU A 1
H14A H -0.1100 0.7949 0.1944 0.050 Uiso 0.65 1 calc PR A 1
C15 C -0.3884(14) 0.9218(6) 0.1867(5) 0.042(2) Uani 0.65 1 d PDU A 1
H15A H -0.4736 0.9023 0.1448 0.050 Uiso 0.65 1 calc PR A 1
C16 C -0.450(2) 1.0120(9) 0.2246(8) 0.030(3) Uani 0.65 1 d PDU A 1
C17 C -0.6471(11) 1.0953(4) 0.2072(4) 0.0388(18) Uani 0.65 1 d PDU A 1
H17A H -0.5759 1.1567 0.1981 0.047 Uiso 0.65 1 calc PR A 1
H17B H -0.7704 1.1044 0.2586 0.047 Uiso 0.65 1 calc PR A 1
C18 C -0.774(3) 1.0845(12) 0.1336(13) 0.037(3) Uani 0.65 1 d PDU A 1
H18A H -0.8604 1.0272 0.1447 0.045 Uiso 0.65 1 calc PR A 1
H18B H -0.6509 1.0698 0.0826 0.045 Uiso 0.65 1 calc PR A 1
C19 C -0.9539(11) 1.1749(4) 0.1152(4) 0.0409(18) Uani 0.65 1 d PDU A 1
H19A H -1.0790 1.1879 0.1658 0.049 Uiso 0.65 1 calc PR A 1
H19B H -0.8676 1.2324 0.1067 0.049 Uiso 0.65 1 calc PR A 1
C20 C -1.082(2) 1.1691(10) 0.0386(9) 0.046(3) Uani 0.65 1 d PDU A 1
H20A H -1.1715 1.1125 0.0467 0.056 Uiso 0.65 1 calc PR A 1
H20B H -0.9590 1.1567 -0.0126 0.056 Uiso 0.65 1 calc PR A 1
C21 C -1.2597(13) 1.2636(5) 0.0245(5) 0.055(2) Uani 0.65 1 d PDU A 1
H21A H -1.1701 1.3201 0.0172 0.066 Uiso 0.65 1 calc PR A 1
H21B H -1.3830 1.2755 0.0757 0.066 Uiso 0.65 1 calc PR A 1
C22 C -1.389(3) 1.2602(10) -0.0524(9) 0.061(4) Uani 0.65 1 d PDU A 1
H22A H -1.4943 1.3241 -0.0597 0.092 Uiso 0.65 1 calc PR A 1
H22B H -1.4882 1.2075 -0.0438 0.092 Uiso 0.65 1 calc PR A 1
H22C H -1.2683 1.2467 -0.1033 0.092 Uiso 0.65 1 calc PR A 1
S4' S -0.222(2) 0.8897(7) 0.2090(10) 0.051(2) Uani 0.35 1 d PDU A 2
C13' C -0.123(5) 0.9366(17) 0.2945(16) 0.038(4) Uani 0.35 1 d PDU A 2
C14' C -0.272(6) 1.022(2) 0.3215(19) 0.050(7) Uani 0.35 1 d PDU A 2
H14B H -0.2674 1.0553 0.3721 0.061 Uiso 0.35 1 calc PR A 2
C15' C -0.437(3) 1.0535(10) 0.2609(9) 0.041(4) Uani 0.35 1 d PDU A 2
H15B H -0.5367 1.1172 0.2636 0.049 Uiso 0.35 1 calc PR A 2
C16' C -0.445(5) 0.9890(19) 0.1999(18) 0.040(5) Uani 0.35 1 d PDU A 2
C17' C -0.609(2) 0.9977(9) 0.1322(8) 0.063(4) Uani 0.35 1 d PDU A 2
H17C H -0.7116 0.9457 0.1435 0.076 Uiso 0.35 1 calc PR A 2
H17D H -0.5049 0.9834 0.0769 0.076 Uiso 0.35 1 calc PR A 2
C18' C -0.769(7) 1.094(2) 0.124(3) 0.060(7) Uani 0.35 1 d PDU A 2
H18C H -0.6663 1.1455 0.1100 0.072 Uiso 0.35 1 calc PR A 2
H18D H -0.8683 1.1096 0.1799 0.072 Uiso 0.35 1 calc PR A 2
C19' C -0.936(2) 1.0991(9) 0.0592(9) 0.059(4) Uani 0.35 1 d PDU A 2
H19C H -0.8351 1.0876 0.0031 0.070 Uiso 0.35 1 calc PR A 2
H19D H -1.0279 1.0434 0.0709 0.070 Uiso 0.35 1 calc PR A 2
C20' C -1.118(5) 1.1925(19) 0.0518(17) 0.056(6) Uani 0.35 1 d PDU A 2
H20C H -1.0300 1.2494 0.0441 0.067 Uiso 0.35 1 calc PR A 2
H20D H -1.2304 1.2015 0.1060 0.067 Uiso 0.35 1 calc PR A 2
C21' C -1.269(3) 1.1953(11) -0.0201(11) 0.075(4) Uani 0.35 1 d PDU A 2
H21C H -1.3634 1.1402 -0.0106 0.091 Uiso 0.35 1 calc PR A 2
H21D H -1.1564 1.1824 -0.0738 0.091 Uiso 0.35 1 calc PR A 2
C22' C -1.444(6) 1.290(2) -0.032(2) 0.098(10) Uani 0.35 1 d PDU A 2
H22D H -1.5375 1.2823 -0.0775 0.146 Uiso 0.35 1 calc PR A 2
H22E H -1.3530 1.3446 -0.0462 0.146 Uiso 0.35 1 calc PR A 2
H22F H -1.5559 1.3047 0.0212 0.146 Uiso 0.35 1 calc PR A 2

loop_
_atom_site_aniso_label
_atom_site_aniso_U_11
_atom_site_aniso_U_22
_atom_site_aniso_U_33
_atom_site_aniso_U_23
_atom_site_aniso_U_13
_atom_site_aniso_U_12
S1 0.0433(8) 0.0335(8) 0.0646(10) -0.0079(7) -0.0175(7) -0.0028(6)
S2 0.0548(9) 0.0558(9) 0.0670(10) -0.0224(8) -0.0164(7) -0.0114(7)
S3 0.0447(8) 0.0305(7) 0.0581(9) -0.0090(7) -0.0130(6) -0.0019(5)
N1 0.029(2) 0.035(2) 0.053(3) -0.004(2) -0.0063(18) -0.0085(17)
N2 0.046(2) 0.037(2) 0.047(3) -0.003(2) -0.0073(19) -0.0100(17)
N3 0.040(2) 0.065(3) 0.057(3) -0.004(2) -0.011(2) -0.0172(19)
N4 0.040(2) 0.040(2) 0.048(3) 0.008(2) -0.0089(19) -0.0078(17)
C1 0.035(3) 0.034(3) 0.034(3) 0.003(3) 0.003(2) -0.014(2)
C2 0.035(3) 0.060(3) 0.044(3) 0.009(3) -0.004(2) -0.019(2)
C3 0.042(3) 0.028(3) 0.050(3) -0.008(3) -0.009(2) -0.007(2)
C4 0.041(3) 0.035(3) 0.055(3) -0.014(3) -0.004(2) -0.006(2)
C5 0.037(3) 0.030(3) 0.069(4) -0.007(3) -0.010(3) 0.005(2)
C6 0.036(3) 0.030(3) 0.049(3) 0.006(3) -0.008(2) -0.007(2)
C7 0.043(3) 0.039(3) 0.055(3) -0.002(3) -0.013(2) -0.004(2)
C8 0.048(3) 0.033(3) 0.056(3) 0.004(3) -0.016(2) -0.005(2)
C9 0.047(3) 0.044(3) 0.059(3) -0.001(3) -0.015(2) -0.004(2)
C10 0.047(3) 0.047(3) 0.066(4) -0.006(3) -0.015(3) -0.007(2)
C11 0.068(4) 0.061(4) 0.088(4) -0.003(3) -0.039(3) 0.006(3)
C12 0.071(4) 0.082(4) 0.101(5) 0.006(4) -0.032(3) 0.002(3)
S4 0.0354(15) 0.0346(17) 0.046(2) -0.0090(17) -0.0132(15) -0.0024(12)
C13 0.037(5) 0.026(6) 0.036(6) -0.008(5) 0.001(4) -0.004(4)
C14 0.038(8) 0.037(10) 0.049(7) -0.001(8) -0.007(6) 0.002(7)
C15 0.024(5) 0.043(5) 0.058(5) -0.018(5) -0.012(4) 0.008(4)
C16 0.037(5) 0.032(7) 0.022(9) -0.006(5) -0.007(5) -0.007(5)
C17 0.045(4) 0.037(4) 0.036(4) -0.003(4) -0.017(3) 0.001(3)
C18 0.034(6) 0.036(7) 0.042(7) 0.006(6) -0.014(5) -0.003(5)
C19 0.048(5) 0.036(4) 0.040(4) -0.003(4) -0.017(3) 0.001(3)
C20 0.043(7) 0.044(7) 0.050(6) -0.010(5) -0.023(5) 0.013(5)
C21 0.067(6) 0.039(5) 0.059(6) 0.003(5) -0.030(4) 0.005(4)
C22 0.057(9) 0.056(9) 0.068(7) -0.003(7) -0.032(7) 0.018(6)
S4' 0.047(5) 0.035(5) 0.069(5) -0.021(5) -0.010(3) -0.001(3)
C13' 0.030(9) 0.055(13) 0.034(10) -0.006(9) 0.001(7) -0.020(7)
C14' 0.081(13) 0.044(11) 0.027(13) -0.012(9) -0.010(10) -0.007(8)
C15' 0.072(9) 0.022(8) 0.026(10) -0.004(6) 0.006(7) -0.010(7)
C16' 0.028(9) 0.045(11) 0.048(14) -0.018(8) -0.002(8) -0.006(8)
C17' 0.054(9) 0.070(9) 0.070(10) -0.017(8) -0.017(6) -0.008(7)
C18' 0.067(13) 0.054(12) 0.061(13) 0.000(12) -0.010(9) -0.014(10)
C19' 0.055(9) 0.059(9) 0.062(9) 0.016(8) 0.001(6) -0.023(6)
C20' 0.051(11) 0.049(12) 0.062(11) -0.001(11) 0.017(8) -0.018(8)
C21' 0.061(10) 0.068(10) 0.089(12) 0.013(10) -0.005(7) 0.001(8)
C22' 0.081(17) 0.071(17) 0.12(2) -0.011(16) -0.003(14) 0.025(10)

loop_
_atom_type_symbol
_atom_type_description
_atom_type_scat_dispersion_real
_atom_type_scat_dispersion_imag
_atom_type_scat_source
C C 0.0033 0.0016 'International Tables Vol C Tables 4.2.6.8 and 6.1.1.4'
H H 0.0000 0.0000 'International Tables Vol C Tables 4.2.6.8 and 6.1.1.4'
N N 0.0061 0.0033 'International Tables Vol C Tables 4.2.6.8 and 6.1.1.4'
S S 0.1246 0.1234 'International Tables Vol C Tables 4.2.6.8 and 6.1.1.4'

loop_
_geom_angle_atom_site_label_1
_geom_angle_atom_site_label_2
_geom_angle_atom_site_label_3
_geom_angle
N4 S1 N1 126.69(17)
N2 S2 N3 127.52(18)
C6 S3 C3 92.4(2)
C1 N1 S1 141.0(3)
C1 N2 S2 141.1(3)
C2 N3 S2 140.6(3)
C2 N4 S1 141.3(3)
N2 C1 N1 130.7(4)
N2 C1 C3 115.2(3)
N1 C1 C3 114.1(4)
N4 C2 N3 131.0(4)
N4 C2 C13 121.0(5)
N3 C2 C13 108.0(5)
N4 C2 C13' 101.4(6)
N3 C2 C13' 127.5(7)
C13 C2 C13' 19.6(7)
C4 C3 C1 129.1(4)
C4 C3 S3 110.3(3)
C1 C3 S3 120.6(3)
C3 C4 C5 113.3(4)
C6 C5 C4 114.0(4)
C5 C6 C7 130.1(4)
C5 C6 S3 110.1(3)
C7 C6 S3 119.8(3)
C6 C7 C8 115.7(3)
C9 C8 C7 112.4(3)
C10 C9 C8 116.1(3)
C9 C10 C11 114.1(3)
C12 C11 C10 115.1(4)
C16 S4 C13 92.8(4)
C14 C13 C2 131.9(8)
C14 C13 S4 111.5(7)
C2 C13 S4 116.5(6)
C13 C14 C15 111.0(11)
C16 C15 C14 113.9(9)
C15 C16 C17 127.8(7)
C15 C16 S4 110.7(6)
C17 C16 S4 121.5(7)
C16 C17 C18 116.7(7)
C17 C18 C19 113.7(11)
C20 C19 C18 115.8(9)
C19 C20 C21 112.3(9)
C20 C21 C22 113.5(8)
C16' S4' C13' 94.3(8)
C14' C13' C2 133.7(14)
C14' C13' S4' 110.9(12)
C2 C13' S4' 115.2(10)
C13' C14' C15' 108.9(16)
C16' C15' C14' 117.5(14)
C15' C16' C17' 129.7(13)
C15' C16' S4' 107.5(10)
C17' C16' S4' 122.8(12)
C16' C17' C18' 116.7(14)
C17' C18' C19' 116(2)
C20' C19' C18' 118.6(17)
C19' C20' C21' 115.4(18)
C20' C21' C22' 116.4(18)

loop_
_geom_bond_atom_site_label_1
_geom_bond_atom_site_label_2
_geom_bond_distance
S1 N4 1.562(4)
S1 N1 1.562(3)
S2 N2 1.553(3)
S2 N3 1.554(4)
S3 C6 1.727(4)
S3 C3 1.724(4)
N1 C1 1.338(4)
N2 C1 1.328(4)
N3 C2 1.336(5)
N4 C2 1.322(5)
C1 C3 1.466(5)
C2 C13 1.443(9)
C2 C13' 1.549(17)
C3 C4 1.357(5)
C4 C5 1.405(5)
C5 C6 1.350(5)
C6 C7 1.487(5)
C7 C8 1.518(5)
C8 C9 1.516(5)
C9 C10 1.508(5)
C10 C11 1.515(6)
C11 C12 1.499(5)
S4 C16 1.714(8)
S4 C13 1.738(8)
C13 C14 1.370(17)
C14 C15 1.454(14)
C15 C16 1.367(11)
C16 C17 1.493(9)
C17 C18 1.486(13)
C18 C19 1.504(11)
C19 C20 1.519(11)
C20 C21 1.521(10)
C21 C22 1.522(12)
S4' C16' 1.700(14)
S4' C13' 1.733(14)
C13' C14' 1.36(2)
C14' C15' 1.44(2)
C15' C16' 1.354(17)
C16' C17' 1.506(13)
C17' C18' 1.47(2)
C18' C19' 1.489(19)
C19' C20' 1.504(16)
C20' C21' 1.521(17)
C21' C22' 1.508(16)

loop_
_geom_torsion_atom_site_label_1
_geom_torsion_atom_site_label_2
_geom_torsion_atom_site_label_3
_geom_torsion_atom_site_label_4
_geom_torsion
N4 S1 N1 C1 1.2(6)
N3 S2 N2 C1 -0.6(6)
N2 S2 N3 C2 0.8(6)
N1 S1 N4 C2 2.2(6)
S2 N2 C1 N1 0.7(8)
S2 N2 C1 C3 179.2(4)
S1 N1 C1 N2 -1.9(8)
S1 N1 C1 C3 179.6(4)
S1 N4 C2 N3 -3.3(9)
S1 N4 C2 C13 178.0(10)
S1 N4 C2 C13' 179.4(14)
S2 N3 C2 N4 0.9(9)
S2 N3 C2 C13 179.8(9)
S2 N3 C2 C13' 177.6(17)
N2 C1 C3 C4 1.6(7)
N1 C1 C3 C4 -179.7(4)
N2 C1 C3 S3 -177.0(3)
N1 C1 C3 S3 1.7(6)
C6 S3 C3 C4 -0.5(4)
C6 S3 C3 C1 178.4(4)
C1 C3 C4 C5 -178.1(4)
S3 C3 C4 C5 0.6(5)
C3 C4 C5 C6 -0.5(6)
C4 C5 C6 C7 179.2(4)
C4 C5 C6 S3 0.1(5)
C3 S3 C6 C5 0.2(3)
C3 S3 C6 C7 -179.0(4)
C5 C6 C7 C8 -3.7(7)
S3 C6 C7 C8 175.4(3)
C6 C7 C8 C9 -173.8(4)
C7 C8 C9 C10 -178.6(4)
C8 C9 C10 C11 -176.2(4)
C9 C10 C11 C12 -178.4(4)
N4 C2 C13 C14 -179(2)
N3 C2 C13 C14 2(3)
C13' C2 C13 C14 177(8)
N4 C2 C13 S4 5.1(17)
N3 C2 C13 S4 -173.9(9)
C13' C2 C13 S4 1(5)
C16 S4 C13 C14 1.6(19)
C16 S4 C13 C2 178.6(13)
C2 C13 C14 C15 -179.2(17)
S4 C13 C14 C15 -3(3)
C13 C14 C15 C16 3(3)
C14 C15 C16 C17 177.8(19)
C14 C15 C16 S4 -2(2)
C13 S4 C16 C15 0.2(14)
C13 S4 C16 C17 -179.5(14)
C15 C16 C17 C18 -8(2)
S4 C16 C17 C18 172.0(14)
C16 C17 C18 C19 -174.8(14)
C17 C18 C19 C20 177.9(14)
C18 C19 C20 C21 -179.8(14)
C19 C20 C21 C22 179.5(12)
N4 C2 C13' C14' -8(4)
N3 C2 C13' C14' 174(3)
C13 C2 C13' C14' 168(9)
N4 C2 C13' S4' 177.0(18)
N3 C2 C13' S4' 0(3)
C13 C2 C13' S4' -7(4)
C16' S4' C13' C14' 6(3)
C16' S4' C13' C2 -178(2)
C2 C13' C14' C15' 176(3)
S4' C13' C14' C15' -10(4)
C13' C14' C15' C16' 11(5)
C14' C15' C16' C17' 175(3)
C14' C15' C16' S4' -6(4)
C13' S4' C16' C15' 0(3)
C13' S4' C16' C17' 179(3)
C15' C16' C17' C18' 7(6)
S4' C16' C17' C18' -171(3)
C16' C17' C18' C19' -177(3)
C17' C18' C19' C20' 176(3)
C18' C19' C20' C21' 176(3)
C19' C20' C21' C22' -177(3)
